data_7009526
loop_
_publ_author_name
'Deakin, Lucy'
'Levason, William'
'Popham, Michael C.'
'Reid, Gillian'
'Webster, Michael'

_publ_section_title
;
 Syntheses, structures and multinuclear NMR (45Sc, 89Y, 31P) studies of
 Ph3PO, Ph2MePO and Me3PO complexes of scandium and yttrium nitrates
;
_journal_issue 14
_journal_name_full 'Journal of the Chemical Society, Dalton Transactions'
_journal_page_first 2439
_journal_paper_doi 10.1039/b001669l
_journal_year 2000
_chemical_formula_moiety 'C54 H45 N3 O12 P3 Y, 1.78(C H2 Cl2)'
_chemical_formula_sum 'C55.78 H48.56 Cl3.57 N3 O12 P3 Y'
_chemical_formula_weight 1261.25
_chemical_name_systematic
; 
 tris(nitrato-O,O')tris(triphenylphosphineoxide)yttrium(III)
 dichloromethane solvate 
;
_space_group_IT_number 14
_symmetry_cell_setting monoclinic
_symmetry_Int_Tables_number 14
_symmetry_space_group_name_Hall '-P 2yn'
_symmetry_space_group_name_H-M 'P 1 21/n 1'
_atom_sites_solution_hydrogens geom
_atom_sites_solution_primary direct
_atom_sites_solution_secondary difmap
_audit_creation_method SHELXL-97
_cell_angle_alpha 90.00
_cell_angle_beta 94.569(16)
_cell_angle_gamma 90.00
_cell_formula_units_Z 4
_cell_length_a 11.118(2)
_cell_length_b 19.342(3)
_cell_length_c 27.244(3)
_cell_measurement_temperature 150(2)
_cell_volume 5840.1(15)
_computing_structure_refinement 'SHELXL-97 (Sheldrick, 1997)'
_computing_structure_solution 'SHELXS-97 (Sheldrick, 1990)'
_diffrn_ambient_temperature 150(2)
_diffrn_measured_fraction_theta_full 0.966
_diffrn_measured_fraction_theta_max 0.966
_diffrn_measurement_device_type 'Rigaku AFC7S'
_diffrn_radiation_monochromator graphite
_diffrn_radiation_source 'fine-focus sealed tube'
_diffrn_radiation_type MoK\a
_diffrn_radiation_wavelength 0.71073
_diffrn_reflns_av_R_equivalents 0.0590
_diffrn_reflns_av_sigmaI/netI 0.1577
_diffrn_reflns_limit_h_max 13
_diffrn_reflns_limit_h_min 0
_diffrn_reflns_limit_k_max 23
_diffrn_reflns_limit_k_min 0
_diffrn_reflns_limit_l_max 32
_diffrn_reflns_limit_l_min -32
_diffrn_reflns_number 10823
_diffrn_reflns_theta_full 25.00
_diffrn_reflns_theta_max 25.00
_diffrn_reflns_theta_min 2.04
_exptl_absorpt_coefficient_mu 1.306
_exptl_absorpt_correction_T_max 1.000
_exptl_absorpt_correction_T_min 0.765
_exptl_absorpt_correction_type empirical
_exptl_crystal_colour colourless
_exptl_crystal_density_diffrn 1.435
_exptl_crystal_density_method 'not measured'
_exptl_crystal_F_000 2580
_exptl_crystal_size_max 0.45
_exptl_crystal_size_mid 0.35
_exptl_crystal_size_min 0.15
_refine_diff_density_max 1.484
_refine_diff_density_min -1.133
_refine_diff_density_rms 0.115
_refine_ls_extinction_method none
_refine_ls_goodness_of_fit_ref 1.035
_refine_ls_hydrogen_treatment mixed
_refine_ls_matrix_type full
_refine_ls_number_parameters 409
_refine_ls_number_reflns 10255
_refine_ls_number_restraints 0
_refine_ls_restrained_S_all 1.035
_refine_ls_R_factor_all 0.1926
_refine_ls_R_factor_gt 0.0656
_refine_ls_shift/su_max 0.077
_refine_ls_shift/su_mean 0.004
_refine_ls_structure_factor_coef Fsqd
_refine_ls_weighting_details 'w=1/[\s^2^(Fo^2^)+(0.0920P)^2^+13.0000P] where P=(Fo^2^+2Fc^2^)/3'
_refine_ls_weighting_scheme calc
_refine_ls_wR_factor_gt 0.1708
_refine_ls_wR_factor_ref 0.2206
_reflns_number_gt 4523
_reflns_number_total 10255
_reflns_threshold_expression >2sigma(I)
_cod_data_source_file b001669l.txt
_cod_data_source_block Bwlyppo
_cod_depositor_comments
;
The following automatic conversions were performed:

'_refine_ls_weighting_scheme' value 'calc
w=1/[\s^2^(Fo^2^)+(0.0920P)^2^+13.0000P] where P=(Fo^2^+2Fc^2^)/3'
was changed to 'calc'. New tag '_refine_ls_weighting_details' was
created. The value of the new tag was set to
'w=1/[\s^2^(Fo^2^)+(0.0920P)^2^+13.0000P] where P=(Fo^2^+2Fc^2^)/3'.

Automatic conversion script
Id: cif_fix_values 3143 2015-03-26 13:38:13Z robertas 
;
_cod_original_cell_volume 5839.8(16)
_cod_original_sg_symbol_H-M 'P 21 /n'
_cod_database_code 7009526

loop_
_symmetry_equiv_pos_as_xyz
'x, y, z'
'-x+1/2, y+1/2, -z+1/2'
'-x, -y, -z'
'x-1/2, -y-1/2, z-1/2'

loop_
_atom_site_label
_atom_site_type_symbol
_atom_site_fract_x
_atom_site_fract_y
_atom_site_fract_z
_atom_site_U_iso_or_equiv
_atom_site_adp_type
_atom_site_occupancy
_atom_site_calc_flag
_atom_site_refinement_flags
_atom_site_disorder_assembly
_atom_site_disorder_group
Y1 Y 0.61466(6) 0.24975(4) 0.13218(2) 0.02239(19) Uani 1 d . . .
P1 P 0.28125(17) 0.25614(11) 0.11790(7) 0.0288(5) Uani 1 d . . .
P2 P 0.62690(17) 0.30144(10) -0.00046(7) 0.0249(5) Uani 1 d . . .
P3 P 0.59530(18) 0.29592(10) 0.26460(7) 0.0266(5) Uani 1 d . . .
O1 O 0.4141(4) 0.2664(2) 0.11383(18) 0.0294(13) Uani 1 d . . .
O2 O 0.6279(4) 0.2848(3) 0.05275(17) 0.0302(13) Uani 1 d . . .
O3 O 0.5787(4) 0.2754(3) 0.21149(17) 0.0282(12) Uani 1 d . . .
O4 O 0.4859(6) 0.0532(3) 0.1153(2) 0.0563(18) Uani 1 d . . .
O5 O 0.5556(5) 0.1467(3) 0.0843(2) 0.0428(15) Uani 1 d . . .
O6 O 0.5463(5) 0.1386(3) 0.1619(2) 0.0448(16) Uani 1 d . . .
O7 O 0.7410(5) 0.4487(3) 0.1450(2) 0.0462(16) Uani 1 d . . .
O8 O 0.7683(4) 0.3369(3) 0.14425(18) 0.0285(12) Uani 1 d . . .
O9 O 0.5878(4) 0.3783(3) 0.13506(18) 0.0294(12) Uani 1 d . . .
O10 O 0.9511(5) 0.1625(4) 0.1542(2) 0.0590(19) Uani 1 d . . .
O11 O 0.7845(5) 0.1974(3) 0.1828(2) 0.0402(14) Uani 1 d . . .
O12 O 0.8039(5) 0.2005(3) 0.1050(2) 0.0436(15) Uani 1 d . . .
N1 N 0.5280(6) 0.1110(4) 0.1203(3) 0.0397(17) Uani 1 d . . .
N2 N 0.6997(6) 0.3895(3) 0.1415(2) 0.0311(16) Uani 1 d . . .
N3 N 0.8493(6) 0.1860(4) 0.1476(3) 0.0403(18) Uani 1 d . . .
C1 C 0.2116(7) 0.2253(4) 0.0604(3) 0.0325(19) Uiso 1 d . . .
C2 C 0.0871(8) 0.2248(5) 0.0495(3) 0.044(2) Uiso 1 d . . .
H2 H 0.0356 0.2415 0.0731 0.054(4) Uiso 1 calc R . .
C3 C 0.0374(8) 0.2000(5) 0.0039(3) 0.049(2) Uiso 1 d . . .
H3 H -0.0475 0.2010 -0.0037 0.054(4) Uiso 1 calc R . .
C4 C 0.1101(8) 0.1748(5) -0.0291(3) 0.049(2) Uiso 1 d . . .
H4 H 0.0760 0.1576 -0.0598 0.054(4) Uiso 1 calc R . .
C5 C 0.2364(9) 0.1736(5) -0.0186(4) 0.054(3) Uiso 1 d . . .
H5 H 0.2873 0.1560 -0.0420 0.054(4) Uiso 1 calc R . .
C6 C 0.2844(8) 0.1982(5) 0.0254(3) 0.048(2) Uiso 1 d . . .
H6 H 0.3693 0.1969 0.0327 0.054(4) Uiso 1 calc R . .
C7 C 0.2116(7) 0.3376(4) 0.1315(3) 0.0280(18) Uiso 1 d . . .
C8 C 0.0934(7) 0.3418(4) 0.1445(3) 0.036(2) Uiso 1 d . . .
H8 H 0.0486 0.3009 0.1492 0.054(4) Uiso 1 calc R . .
C9 C 0.0413(7) 0.4062(4) 0.1506(3) 0.0339(19) Uiso 1 d . . .
H9 H -0.0397 0.4094 0.1593 0.054(4) Uiso 1 calc R . .
C10 C 0.1079(7) 0.4663(5) 0.1441(3) 0.041(2) Uiso 1 d . . .
H10 H 0.0715 0.5103 0.1473 0.054(4) Uiso 1 calc R . .
C11 C 0.2264(7) 0.4617(5) 0.1329(3) 0.041(2) Uiso 1 d . . .
H11 H 0.2726 0.5025 0.1296 0.054(4) Uiso 1 calc R . .
C12 C 0.2781(7) 0.3975(4) 0.1263(3) 0.0325(19) Uiso 1 d . . .
H12 H 0.3594 0.3945 0.1182 0.054(4) Uiso 1 calc R . .
C13 C 0.2537(7) 0.1940(4) 0.1646(3) 0.0284(18) Uiso 1 d . . .
C14 C 0.2658(8) 0.2131(5) 0.2137(3) 0.046(2) Uiso 1 d . . .
H14 H 0.2727 0.2605 0.2225 0.054(4) Uiso 1 calc R . .
C15 C 0.2680(8) 0.1628(5) 0.2500(4) 0.054(3) Uiso 1 d . . .
H15 H 0.2799 0.1759 0.2836 0.054(4) Uiso 1 calc R . .
C16 C 0.2529(8) 0.0929(5) 0.2376(4) 0.054(3) Uiso 1 d . . .
H16 H 0.2528 0.0584 0.2624 0.054(4) Uiso 1 calc R . .
C17 C 0.2381(9) 0.0757(6) 0.1883(4) 0.059(3) Uiso 1 d . . .
H17 H 0.2274 0.0284 0.1795 0.054(4) Uiso 1 calc R . .
C18 C 0.2383(8) 0.1249(5) 0.1512(3) 0.048(2) Uiso 1 d . . .
H18 H 0.2281 0.1118 0.1176 0.054(4) Uiso 1 calc R . .
C19 C 0.5197(6) 0.3691(4) -0.0173(3) 0.0267(18) Uiso 1 d . . .
C20 C 0.4215(6) 0.3743(4) 0.0111(3) 0.0293(18) Uiso 1 d . . .
H20 H 0.4129 0.3430 0.0375 0.054(4) Uiso 1 calc R . .
C21 C 0.3350(7) 0.4264(4) 0.0005(3) 0.040(2) Uiso 1 d . . .
H21 H 0.2661 0.4298 0.0189 0.054(4) Uiso 1 calc R . .
C22 C 0.3515(7) 0.4728(4) -0.0372(3) 0.0344(19) Uiso 1 d . . .
H22 H 0.2946 0.5088 -0.0438 0.054(4) Uiso 1 calc R . .
C23 C 0.4473(7) 0.4677(4) -0.0649(3) 0.037(2) Uiso 1 d . . .
H23 H 0.4568 0.4997 -0.0908 0.054(4) Uiso 1 calc R . .
C24 C 0.5323(7) 0.4148(4) -0.0551(3) 0.0341(19) Uiso 1 d . . .
H24 H 0.5989 0.4107 -0.0747 0.054(4) Uiso 1 calc R . .
C25 C 0.5868(7) 0.2275(4) -0.0380(3) 0.0310(19) Uiso 1 d . . .
C26 C 0.6319(8) 0.1633(5) -0.0217(3) 0.045(2) Uiso 1 d . . .
H26 H 0.6841 0.1593 0.0075 0.054(4) Uiso 1 calc R . .
C27 C 0.5977(8) 0.1049(5) -0.0500(3) 0.055(3) Uiso 1 d . . .
H27 H 0.6264 0.0607 -0.0393 0.054(4) Uiso 1 calc R . .
C28 C 0.5237(8) 0.1100(5) -0.0925(3) 0.050(2) Uiso 1 d . . .
H28 H 0.5005 0.0695 -0.1106 0.054(4) Uiso 1 calc R . .
C29 C 0.4833(8) 0.1734(5) -0.1090(3) 0.046(2) Uiso 1 d . . .
H29 H 0.4343 0.1771 -0.1391 0.054(4) Uiso 1 calc R . .
C30 C 0.5141(7) 0.2329(4) -0.0815(3) 0.034(2) Uiso 1 d . . .
H30 H 0.4853 0.2769 -0.0927 0.054(4) Uiso 1 calc R . .
C31 C 0.7724(7) 0.3314(4) -0.0162(3) 0.0290(18) Uiso 1 d . . .
C32 C 0.8082(7) 0.3292(4) -0.0644(3) 0.035(2) Uiso 1 d . . .
H32 H 0.7569 0.3084 -0.0898 0.054(4) Uiso 1 calc R . .
C33 C 0.9165(8) 0.3568(5) -0.0753(3) 0.044(2) Uiso 1 d . . .
H33 H 0.9407 0.3544 -0.1079 0.054(4) Uiso 1 calc R . .
C34 C 0.9903(8) 0.3879(5) -0.0387(3) 0.045(2) Uiso 1 d . . .
H34 H 1.0636 0.4088 -0.0466 0.054(4) Uiso 1 calc R . .
C35 C 0.9590(8) 0.3892(5) 0.0094(3) 0.043(2) Uiso 1 d . . .
H35 H 1.0119 0.4091 0.0346 0.054(4) Uiso 1 calc R . .
C36 C 0.8495(7) 0.3611(4) 0.0203(3) 0.036(2) Uiso 1 d . . .
H36 H 0.8270 0.3623 0.0533 0.054(4) Uiso 1 calc R . .
C37 C 0.7078(7) 0.3616(4) 0.2752(3) 0.0263(17) Uiso 1 d . . .
C38 C 0.6878(9) 0.4238(5) 0.2984(3) 0.052(2) Uiso 1 d . . .
H38 H 0.6112 0.4328 0.3103 0.054(4) Uiso 1 calc R . .
C39 C 0.7790(9) 0.4736(6) 0.3045(4) 0.059(3) Uiso 1 d . . .
H39 H 0.7646 0.5162 0.3204 0.054(4) Uiso 1 calc R . .
C40 C 0.8883(9) 0.4603(5) 0.2876(3) 0.055(3) Uiso 1 d . . .
H40 H 0.9501 0.4943 0.2915 0.054(4) Uiso 1 calc R . .
C41 C 0.9105(8) 0.4006(5) 0.2656(3) 0.048(2) Uiso 1 d . . .
H41 H 0.9878 0.3928 0.2540 0.054(4) Uiso 1 calc R . .
C42 C 0.8223(7) 0.3491(5) 0.2591(3) 0.039(2) Uiso 1 d . . .
H42 H 0.8398 0.3064 0.2441 0.054(4) Uiso 1 calc R . .
C43 C 0.4573(6) 0.3286(4) 0.2851(3) 0.0275(18) Uiso 1 d . . .
C44 C 0.4109(7) 0.3096(4) 0.3288(3) 0.036(2) Uiso 1 d . . .
H44 H 0.4542 0.2777 0.3501 0.054(4) Uiso 1 calc R . .
C45 C 0.3027(8) 0.3362(5) 0.3421(3) 0.048(2) Uiso 1 d . . .
H45 H 0.2741 0.3243 0.3729 0.054(4) Uiso 1 calc R . .
C46 C 0.2360(8) 0.3802(5) 0.3103(3) 0.043(2) Uiso 1 d . . .
H46 H 0.1599 0.3969 0.3188 0.054(4) Uiso 1 calc R . .
C47 C 0.2807(8) 0.4000(5) 0.2660(3) 0.043(2) Uiso 1 d . . .
H47 H 0.2357 0.4305 0.2443 0.054(4) Uiso 1 calc R . .
C48 C 0.3909(7) 0.3749(4) 0.2540(3) 0.0340(19) Uiso 1 d . . .
H48 H 0.4222 0.3892 0.2242 0.054(4) Uiso 1 calc R . .
C49 C 0.6378(7) 0.2228(4) 0.3026(3) 0.0285(18) Uiso 1 d . . .
C50 C 0.6149(7) 0.1568(4) 0.2838(3) 0.0314(19) Uiso 1 d . . .
H50 H 0.5791 0.1510 0.2512 0.054(4) Uiso 1 calc R . .
C51 C 0.6451(7) 0.0988(4) 0.3133(3) 0.038(2) Uiso 1 d . . .
H51 H 0.6309 0.0535 0.3007 0.054(4) Uiso 1 calc R . .
C52 C 0.6955(7) 0.1085(4) 0.3605(3) 0.036(2) Uiso 1 d . . .
H52 H 0.7144 0.0693 0.3807 0.054(4) Uiso 1 calc R . .
C53 C 0.7190(7) 0.1731(4) 0.3792(3) 0.0343(19) Uiso 1 d . . .
H53 H 0.7549 0.1784 0.4118 0.054(4) Uiso 1 calc R . .
C54 C 0.6906(7) 0.2311(4) 0.3505(3) 0.0302(19) Uiso 1 d . . .
H54 H 0.7069 0.2761 0.3633 0.054(4) Uiso 1 calc R . .
Cl1S Cl 0.9851(3) 0.03875(17) 0.29947(11) 0.078 Uiso 0.962(4) d P . .
Cl2S Cl 0.9961(3) 0.18769(19) 0.30374(13) 0.090 Uiso 0.962(4) d P . .
Cl3S Cl 0.8117(5) 0.0205(3) 0.06597(19) 0.125 Uiso 0.822(5) d P . .
Cl4S Cl 1.0605(5) -0.0200(3) 0.0873(2) 0.131 Uiso 0.822(5) d P . .
C55S C 0.9488(9) 0.1167(6) 0.2670(4) 0.057 Uiso 0.962(4) d P . .
C56S C 0.9619(16) 0.0403(10) 0.0628(6) 0.109 Uiso 0.822(5) d P . .

loop_
_atom_site_aniso_label
_atom_site_aniso_U_11
_atom_site_aniso_U_22
_atom_site_aniso_U_33
_atom_site_aniso_U_23
_atom_site_aniso_U_13
_atom_site_aniso_U_12
Y1 0.0244(3) 0.0215(3) 0.0208(3) 0.0002(4) -0.0005(2) 0.0014(4)
P1 0.0258(10) 0.0287(12) 0.0314(11) 0.0023(10) -0.0006(8) -0.0020(10)
P2 0.0294(11) 0.0251(11) 0.0198(10) 0.0016(9) 0.0001(8) 0.0021(9)
P3 0.0317(11) 0.0247(12) 0.0235(11) -0.0004(9) 0.0023(9) 0.0002(9)
O1 0.025(3) 0.026(3) 0.036(3) 0.001(2) -0.001(2) 0.000(2)
O2 0.034(3) 0.032(3) 0.024(3) 0.003(2) 0.000(2) -0.003(3)
O3 0.032(3) 0.029(3) 0.023(3) -0.001(2) -0.001(2) 0.004(2)
O4 0.072(5) 0.020(4) 0.075(5) -0.005(3) -0.003(4) -0.009(3)
O5 0.057(4) 0.030(3) 0.042(4) -0.010(3) 0.011(3) -0.003(3)
O6 0.068(4) 0.030(3) 0.035(3) 0.005(3) -0.006(3) -0.014(3)
O7 0.046(4) 0.023(3) 0.068(4) 0.001(3) -0.009(3) -0.006(3)
O8 0.024(3) 0.027(3) 0.033(3) -0.002(2) -0.004(2) 0.001(2)
O9 0.024(3) 0.026(3) 0.037(3) 0.001(2) -0.006(2) -0.004(2)
O10 0.033(4) 0.092(5) 0.051(4) 0.012(4) 0.001(3) 0.034(4)
O11 0.033(3) 0.052(4) 0.036(3) 0.012(3) 0.005(3) 0.016(3)
O12 0.045(4) 0.054(4) 0.030(3) -0.007(3) -0.006(3) 0.019(3)
N1 0.049(5) 0.022(4) 0.046(5) 0.002(4) -0.006(4) 0.000(4)
N2 0.035(4) 0.025(4) 0.031(4) 0.003(3) -0.008(3) -0.001(3)
N3 0.035(4) 0.043(5) 0.043(5) 0.002(4) 0.002(4) 0.010(4)

loop_
_atom_type_symbol
_atom_type_description
_atom_type_scat_dispersion_real
_atom_type_scat_dispersion_imag
_atom_type_scat_source
C C 0.0033 0.0016 'International Tables Vol C Tables 4.2.6.8 and 6.1.1.4'
H H 0.0000 0.0000 'International Tables Vol C Tables 4.2.6.8 and 6.1.1.4'
N N 0.0061 0.0033 'International Tables Vol C Tables 4.2.6.8 and 6.1.1.4'
O O 0.0106 0.0060 'International Tables Vol C Tables 4.2.6.8 and 6.1.1.4'
P P 0.1023 0.0942 'International Tables Vol C Tables 4.2.6.8 and 6.1.1.4'
Y Y -2.7962 3.5667 'International Tables Vol C Tables 4.2.6.8 and 6.1.1.4'
Cl Cl 0.1484 0.1585 'International Tables Vol C Tables 4.2.6.8 and 6.1.1.4'

loop_
_geom_angle_atom_site_label_1
_geom_angle_atom_site_label_2
_geom_angle_atom_site_label_3
_geom_angle
_geom_angle_site_symmetry_1
_geom_angle_site_symmetry_3
_geom_angle_publ_flag
O1 Y1 O3 86.24(18) . . ?
O1 Y1 O2 83.42(18) . . ?
O3 Y1 O2 149.49(18) . . ?
O1 Y1 O8 127.28(17) . . ?
O3 Y1 O8 83.93(17) . . ?
O2 Y1 O8 79.78(17) . . ?
O1 Y1 O6 82.64(19) . . ?
O3 Y1 O6 78.16(19) . . ?
O2 Y1 O6 128.43(19) . . ?
O8 Y1 O6 144.01(18) . . ?
O1 Y1 O5 77.32(19) . . ?
O3 Y1 O5 128.53(19) . . ?
O2 Y1 O5 76.76(19) . . ?
O8 Y1 O5 143.41(18) . . ?
O6 Y1 O5 51.76(19) . . ?
O1 Y1 O11 151.29(18) . . ?
O3 Y1 O11 75.16(18) . . ?
O2 Y1 O11 123.22(18) . . ?
O8 Y1 O11 72.97(18) . . ?
O6 Y1 O11 72.4(2) . . ?
O5 Y1 O11 97.2(2) . . ?
O1 Y1 O12 146.36(18) . . ?
O3 Y1 O12 125.71(17) . . ?
O2 Y1 O12 73.18(18) . . ?
O8 Y1 O12 72.48(18) . . ?
O6 Y1 O12 93.1(2) . . ?
O5 Y1 O12 74.06(19) . . ?
O11 Y1 O12 51.54(18) . . ?
O1 Y1 O9 75.43(16) . . ?
O3 Y1 O9 74.00(17) . . ?
O2 Y1 O9 75.63(17) . . ?
O8 Y1 O9 52.07(16) . . ?
O6 Y1 O9 145.36(19) . . ?
O5 Y1 O9 142.96(18) . . ?
O11 Y1 O9 118.54(18) . . ?
O12 Y1 O9 119.82(18) . . ?
O1 Y1 N1 78.01(19) . . ?
O3 Y1 N1 103.2(2) . . ?
O2 Y1 N1 102.6(2) . . ?
O8 Y1 N1 154.49(19) . . ?
O6 Y1 N1 25.84(18) . . ?
O5 Y1 N1 25.95(18) . . ?
O11 Y1 N1 85.1(2) . . ?
O12 Y1 N1 83.8(2) . . ?
O9 Y1 N1 153.41(18) . . ?
O1 Y1 N2 101.35(18) . . ?
O3 Y1 N2 78.03(18) . . ?
O2 Y1 N2 76.02(18) . . ?
O8 Y1 N2 26.02(16) . . ?
O6 Y1 N2 155.52(19) . . ?
O5 Y1 N2 152.71(19) . . ?
O11 Y1 N2 96.02(19) . . ?
O12 Y1 N2 96.1(2) . . ?
O9 Y1 N2 26.05(16) . . ?
N1 Y1 N2 178.57(19) . . ?
O1 Y1 N3 162.52(19) . . ?
O3 Y1 N3 100.35(19) . . ?
O2 Y1 N3 98.01(19) . . ?
O8 Y1 N3 69.86(19) . . ?
O6 Y1 N3 82.9(2) . . ?
O5 Y1 N3 86.0(2) . . ?
O11 Y1 N3 25.82(17) . . ?
O12 Y1 N3 25.74(17) . . ?
O9 Y1 N3 121.89(18) . . ?
N1 Y1 N3 84.7(2) . . ?
N2 Y1 N3 95.87(19) . . ?
O1 P1 C1 109.7(3) . . ?
O1 P1 C13 111.4(3) . . ?
C1 P1 C13 108.1(4) . . ?
O1 P1 C7 109.8(3) . . ?
C1 P1 C7 107.9(4) . . ?
C13 P1 C7 109.8(3) . . ?
O2 P2 C25 111.5(3) . . ?
O2 P2 C31 111.4(3) . . ?
C25 P2 C31 107.9(4) . . ?
O2 P2 C19 111.1(3) . . ?
C25 P2 C19 107.7(4) . . ?
C31 P2 C19 107.0(4) . . ?
O3 P3 C37 112.0(3) . . ?
O3 P3 C43 110.6(3) . . ?
C37 P3 C43 107.7(4) . . ?
O3 P3 C49 110.8(3) . . ?
C37 P3 C49 108.5(3) . . ?
C43 P3 C49 106.9(4) . . ?
P1 O1 Y1 156.8(3) . . ?
P2 O2 Y1 173.7(3) . . ?
P3 O3 Y1 162.6(3) . . ?
N1 O5 Y1 95.9(4) . . ?
N1 O6 Y1 96.2(4) . . ?
N2 O8 Y1 97.9(4) . . ?
N2 O9 Y1 93.3(4) . . ?
N3 O11 Y1 96.0(4) . . ?
N3 O12 Y1 95.6(4) . . ?
O4 N1 O6 121.8(8) . . ?
O4 N1 O5 122.2(7) . . ?
O6 N1 O5 116.0(7) . . ?
O4 N1 Y1 177.0(6) . . ?
O6 N1 Y1 58.0(4) . . ?
O5 N1 Y1 58.1(4) . . ?
O7 N2 O9 121.9(7) . . ?
O7 N2 O8 121.4(6) . . ?
O9 N2 O8 116.7(6) . . ?
O7 N2 Y1 177.3(5) . . ?
O9 N2 Y1 60.7(4) . . ?
O8 N2 Y1 56.1(3) . . ?
O10 N3 O12 121.2(7) . . ?
O10 N3 O11 122.1(7) . . ?
O12 N3 O11 116.7(6) . . ?
O10 N3 Y1 176.6(6) . . ?
O12 N3 Y1 58.6(4) . . ?
O11 N3 Y1 58.2(4) . . ?
C2 C1 C6 118.1(8) . . ?
C2 C1 P1 122.7(6) . . ?
C6 C1 P1 119.1(6) . . ?
C1 C2 C3 120.4(8) . . ?
C4 C3 C2 120.0(9) . . ?
C3 C4 C5 120.7(9) . . ?
C6 C5 C4 119.2(9) . . ?
C5 C6 C1 121.7(9) . . ?
C12 C7 C8 119.9(7) . . ?
C12 C7 P1 117.9(6) . . ?
C8 C7 P1 122.2(6) . . ?
C9 C8 C7 119.7(8) . . ?
C8 C9 C10 119.9(8) . . ?
C11 C10 C9 120.1(8) . . ?
C10 C11 C12 119.9(8) . . ?
C11 C12 C7 120.4(7) . . ?
C14 C13 C18 120.6(8) . . ?
C14 C13 P1 119.9(6) . . ?
C18 C13 P1 118.8(6) . . ?
C13 C14 C15 119.9(9) . . ?
C14 C15 C16 120.6(9) . . ?
C17 C16 C15 118.1(10) . . ?
C16 C17 C18 122.3(10) . . ?
C17 C18 C13 118.4(9) . . ?
C24 C19 C20 120.1(7) . . ?
C24 C19 P2 123.6(6) . . ?
C20 C19 P2 116.2(6) . . ?
C19 C20 C21 119.4(7) . . ?
C22 C21 C20 119.1(8) . . ?
C23 C22 C21 121.5(8) . . ?
C22 C23 C24 119.5(8) . . ?
C19 C24 C23 120.4(7) . . ?
C30 C25 C26 120.6(8) . . ?
C30 C25 P2 121.9(6) . . ?
C26 C25 P2 117.5(6) . . ?
C25 C26 C27 117.8(8) . . ?
C28 C27 C26 121.7(10) . . ?
C27 C28 C29 120.1(10) . . ?
C28 C29 C30 120.0(9) . . ?
C25 C30 C29 119.8(8) . . ?
C36 C31 C32 118.7(7) . . ?
C36 C31 P2 118.5(6) . . ?
C32 C31 P2 122.7(6) . . ?
C33 C32 C31 120.7(8) . . ?
C32 C33 C34 119.7(8) . . ?
C33 C34 C35 120.9(9) . . ?
C34 C35 C36 119.3(8) . . ?
C31 C36 C35 120.7(8) . . ?
C38 C37 C42 118.3(8) . . ?
C38 C37 P3 123.7(6) . . ?
C42 C37 P3 118.0(6) . . ?
C37 C38 C39 120.7(9) . . ?
C40 C39 C38 119.3(10) . . ?
C41 C40 C39 121.3(10) . . ?
C40 C41 C42 121.3(9) . . ?
C41 C42 C37 119.0(8) . . ?
C44 C43 C48 118.4(7) . . ?
C44 C43 P3 124.2(6) . . ?
C48 C43 P3 117.4(6) . . ?
C45 C44 C43 121.1(8) . . ?
C44 C45 C46 120.0(9) . . ?
C45 C46 C47 119.8(8) . . ?
C48 C47 C46 119.6(8) . . ?
C47 C48 C43 121.0(8) . . ?
C50 C49 C54 120.1(7) . . ?
C50 C49 P3 118.6(6) . . ?
C54 C49 P3 121.3(6) . . ?
C49 C50 C51 119.5(7) . . ?
C52 C51 C50 119.2(8) . . ?
C53 C52 C51 121.6(8) . . ?
C52 C53 C54 120.0(8) . . ?
C53 C54 C49 119.6(7) . . ?
Cl2S C55S Cl1S 109.5(6) . . ?
Cl4S C56S Cl3S 115.2(11) . . ?

loop_
_geom_bond_atom_site_label_1
_geom_bond_atom_site_label_2
_geom_bond_distance
_geom_bond_site_symmetry_2
_geom_bond_publ_flag
Y1 O1 2.269(5) . ?
Y1 O3 2.283(5) . ?
Y1 O2 2.284(5) . ?
Y1 O8 2.403(5) . ?
Y1 O6 2.441(5) . ?
Y1 O5 2.443(5) . ?
Y1 O11 2.465(5) . ?
Y1 O12 2.476(5) . ?
Y1 O9 2.506(5) . ?
Y1 N1 2.862(7) . ?
Y1 N2 2.869(7) . ?
Y1 N3 2.886(7) . ?
P1 O1 1.503(5) . ?
P1 C1 1.793(8) . ?
P1 C13 1.794(8) . ?
P1 C7 1.807(8) . ?
P2 O2 1.484(5) . ?
P2 C25 1.793(8) . ?
P2 C31 1.802(8) . ?
P2 C19 1.804(8) . ?
P3 O3 1.498(5) . ?
P3 C37 1.789(8) . ?
P3 C43 1.789(7) . ?
P3 C49 1.795(8) . ?
O4 N1 1.215(8) . ?
O5 N1 1.259(8) . ?
O6 N1 1.254(8) . ?
O7 N2 1.235(8) . ?
O8 N2 1.271(8) . ?
O9 N2 1.262(8) . ?
O10 N3 1.220(8) . ?
O11 N3 1.264(8) . ?
O12 N3 1.259(8) . ?
C1 C2 1.392(11) . ?
C1 C6 1.400(11) . ?
C2 C3 1.404(12) . ?
C3 C4 1.348(12) . ?
C4 C5 1.410(12) . ?
C5 C6 1.360(12) . ?
C7 C12 1.387(10) . ?
C7 C8 1.390(10) . ?
C8 C9 1.389(11) . ?
C9 C10 1.397(11) . ?
C10 C11 1.379(11) . ?
C11 C12 1.386(11) . ?
C13 C14 1.382(11) . ?
C13 C18 1.392(11) . ?
C14 C15 1.386(12) . ?
C15 C16 1.400(13) . ?
C16 C17 1.380(13) . ?
C17 C18 1.389(13) . ?
C19 C24 1.372(10) . ?
C19 C20 1.393(10) . ?
C20 C21 1.407(11) . ?
C21 C22 1.387(11) . ?
C22 C23 1.357(11) . ?
C23 C24 1.403(11) . ?
C25 C30 1.385(10) . ?
C25 C26 1.398(11) . ?
C26 C27 1.402(12) . ?
C27 C28 1.369(12) . ?
C28 C29 1.370(12) . ?
C29 C30 1.400(11) . ?
C31 C36 1.386(10) . ?
C31 C32 1.403(10) . ?
C32 C33 1.371(11) . ?
C33 C34 1.378(11) . ?
C34 C35 1.382(11) . ?
C35 C36 1.387(11) . ?
C37 C38 1.386(11) . ?
C37 C42 1.399(10) . ?
C38 C39 1.399(13) . ?
C39 C40 1.358(12) . ?
C40 C41 1.335(12) . ?
C41 C42 1.398(12) . ?
C43 C44 1.385(10) . ?
C43 C48 1.402(10) . ?
C44 C45 1.383(11) . ?
C45 C46 1.386(11) . ?
C46 C47 1.395(11) . ?
C47 C48 1.382(11) . ?
C49 C50 1.392(11) . ?
C49 C54 1.395(10) . ?
C50 C51 1.404(11) . ?
C51 C52 1.376(10) . ?
C52 C53 1.367(11) . ?
C53 C54 1.389(10) . ?
Cl1S C55S 1.778(11) . ?
Cl2S C55S 1.755(11) . ?
Cl3S C56S 1.722(18) . ?
Cl4S C56S 1.700(18) . ?
